data_7247336
loop_
_publ_author_name
'Zhang, Hua'
'Su, Rong-Chuan'
'Qin, Yu-Li'
'Wang, Xiao-Juan'
'Chen, Dan'
'Liu, Xiao-Rong'
'Jiang, Yu-Xin'
'Zhao, Peng'

_publ_section_title
;
 Regioselective synthesis of 3-nitroindoles under non-acidic and
 non-metallic conditions
;
_journal_issue 38
_journal_name_full 'RSC Advances'
_journal_page_first 26581
_journal_page_last 26586
_journal_paper_doi 10.1039/D3RA03193D
_journal_volume 13
_journal_year 2023
_chemical_formula_moiety 'C19 H18 N2 O4'
_chemical_formula_sum 'C19 H18 N2 O4'
_chemical_formula_weight 338.35
_space_group_crystal_system monoclinic
_space_group_IT_number 14
_space_group_name_Hall '-P 2yn'
_space_group_name_H-M_alt 'P 1 21/n 1'
_atom_sites_solution_hydrogens geom
_atom_sites_solution_primary dual
_audit_creation_date 2023-03-24
_audit_creation_method
;
Olex2 1.5-beta
(compiled 2022.04.07 svn.rca3783a0 for OlexSys, GUI svn.r6439)
;
_audit_update_record
;
2023-03-24 deposited with the CCDC.	2023-07-27 downloaded from the CCDC.
;
_cell_angle_alpha 90
_cell_angle_beta 101.674(9)
_cell_angle_gamma 90
_cell_formula_units_Z 4
_cell_length_a 10.0316(9)
_cell_length_b 11.9364(11)
_cell_length_c 13.9690(14)
_cell_measurement_reflns_used 2765
_cell_measurement_temperature 150.00(10)
_cell_measurement_theta_max 27.2230
_cell_measurement_theta_min 2.6780
_cell_volume 1638.1(3)
_computing_cell_refinement 'CrysAlisPro 1.171.38.43f (Rigaku OD, 2015)'
_computing_data_collection 'CrysAlisPro 1.171.38.43f (Rigaku OD, 2015)'
_computing_data_reduction 'CrysAlisPro 1.171.38.43f (Rigaku OD, 2015)'
_computing_molecular_graphics 'Olex2 1.5-beta (Dolomanov et al., 2009)'
_computing_publication_material 'Olex2 1.5-beta (Dolomanov et al., 2009)'
_computing_structure_refinement 'SHELXL 2018/3 (Sheldrick, 2015)'
_computing_structure_solution 'SHELXT 2018/2 (Sheldrick, 2018)'
_diffrn_ambient_environment N~2~
_diffrn_ambient_temperature 150.00(10)
_diffrn_detector 'CCD plate'
_diffrn_detector_area_resol_mean 5.2684
_diffrn_detector_type AtlasS2
_diffrn_measured_fraction_theta_full 1.000
_diffrn_measured_fraction_theta_max 1.000
_diffrn_measurement_details
;
List of Runs (angles in degrees, time in seconds):

  # Type    Start    End  Width  t~exp~   \w     \q     \k     \f   Frames
#--------------------------------------------------------------------------
  1  \w    -24.00  59.00   1.00    4.00    --  -11.27  38.00  30.00   83
  2  \w    -83.00  27.00   1.00    4.00    --  -11.27   0.00-150.00  110
;
_diffrn_measurement_device 'four-circle diffractometer'
_diffrn_measurement_device_type 'SuperNova, Dual, Cu at zero, AtlasS2'
_diffrn_measurement_method '\w scans'
_diffrn_orient_matrix_type 'CrysAlisPro convention (1999,Acta A55,543-557)'
_diffrn_orient_matrix_UB_11 0.0372787000
_diffrn_orient_matrix_UB_12 -0.0448201000
_diffrn_orient_matrix_UB_13 -0.0151670000
_diffrn_orient_matrix_UB_21 -0.0425995000
_diffrn_orient_matrix_UB_22 0.0017870000
_diffrn_orient_matrix_UB_23 -0.0471892000
_diffrn_orient_matrix_UB_31 0.0447500000
_diffrn_orient_matrix_UB_32 0.0389608000
_diffrn_orient_matrix_UB_33 -0.0153461000
_diffrn_radiation_monochromator mirror
_diffrn_radiation_probe x-ray
_diffrn_radiation_type 'Mo K\a'
_diffrn_radiation_wavelength 0.71073
_diffrn_reflns_av_R_equivalents 0.0308
_diffrn_reflns_av_unetI/netI 0.0421
_diffrn_reflns_Laue_measured_fraction_full 1.000
_diffrn_reflns_Laue_measured_fraction_max 1.000
_diffrn_reflns_limit_h_max 11
_diffrn_reflns_limit_h_min -11
_diffrn_reflns_limit_k_max 14
_diffrn_reflns_limit_k_min -14
_diffrn_reflns_limit_l_max 13
_diffrn_reflns_limit_l_min -16
_diffrn_reflns_number 6991
_diffrn_reflns_point_group_measured_fraction_full 1.000
_diffrn_reflns_point_group_measured_fraction_max 1.000
_diffrn_reflns_theta_full 24.999
_diffrn_reflns_theta_max 24.999
_diffrn_reflns_theta_min 2.264
_diffrn_source 'micro-focus sealed X-ray tube'
_diffrn_source_type 'SuperNova (Mo) X-ray Source'
_exptl_absorpt_coefficient_mu 0.097
_exptl_absorpt_correction_T_max 1.00000
_exptl_absorpt_correction_T_min 0.88218
_exptl_absorpt_correction_type multi-scan
_exptl_absorpt_process_details
;
CrysAlisPro 1.171.38.43f (Rigaku Oxford Diffraction, 2015)
Empirical absorption correction using spherical harmonics,
 implemented in SCALE3 ABSPACK scaling algorithm.
;
_exptl_crystal_colour 'light colourless'
_exptl_crystal_density_diffrn 1.372
_exptl_crystal_description block
_exptl_crystal_F_000 712
_exptl_crystal_size_max 0.15
_exptl_crystal_size_mid 0.13
_exptl_crystal_size_min 0.12
_refine_diff_density_max 0.239
_refine_diff_density_min -0.227
_refine_diff_density_rms 0.047
_refine_ls_extinction_method none
_refine_ls_goodness_of_fit_ref 1.044
_refine_ls_hydrogen_treatment constr
_refine_ls_matrix_type full
_refine_ls_number_parameters 229
_refine_ls_number_reflns 2880
_refine_ls_number_restraints 0
_refine_ls_restrained_S_all 1.044
_refine_ls_R_factor_all 0.0554
_refine_ls_R_factor_gt 0.0434
_refine_ls_shift/su_max 0.000
_refine_ls_shift/su_mean 0.000
_refine_ls_structure_factor_coef Fsqd
_refine_ls_weighting_details 'w=1/[\s^2^(Fo^2^)+(0.0476P)^2^+0.4113P] where P=(Fo^2^+2Fc^2^)/3'
_refine_ls_weighting_scheme calc
_refine_ls_wR_factor_gt 0.0979
_refine_ls_wR_factor_ref 0.1075
_reflns_Friedel_coverage 0.000
_reflns_number_gt 2387
_reflns_number_total 2880
_reflns_threshold_expression 'I > 2\s(I)'
_cod_data_source_file d3ra03193d2.cif
_cod_data_source_block zhd_2
_cod_database_code 7247336
_shelx_shelxl_version_number 2018/3
_shelx_space_group_comment
;
The symmetry employed for this shelxl refinement is uniquely defined
by the following loop, which should always be used as a source of
symmetry information in preference to the above space-group names.
They are only intended as comments.
;
_olex2_refinement_description
;
1. Fixed Uiso
 At 1.2 times of:
  All C(H) groups
 At 1.5 times of:
  All C(H,H,H) groups
2.a Aromatic/amide H refined with riding coordinates:
 C2(H2), C3(H3), C4(H4), C5(H5), C10(H10), C11(H11), C12(H12), C13(H13),
 C14(H14)
2.b Idealised Me refined as rotating group:
 C17(H17A,H17B,H17C), C18(H18A,H18B,H18C), C19(H19A,H19B,H19C)
;
_olex2_date_sample_data_collection 2023-03-24
_olex2_submission_special_instructions 'No special instructions were received'
_oxdiff_exptl_absorpt_empirical_details
;
Empirical correction (ABSPACK) includes:
- Absorption correction using spherical harmonics
- Frame scaling
;
_oxdiff_exptl_absorpt_empirical_full_max 1.239
_oxdiff_exptl_absorpt_empirical_full_min 0.672

loop_
_space_group_symop_operation_xyz
'x, y, z'
'-x+1/2, y+1/2, -z+1/2'
'-x, -y, -z'
'x-1/2, -y-1/2, z-1/2'

loop_
_atom_site_label
_atom_site_type_symbol
_atom_site_fract_x
_atom_site_fract_y
_atom_site_fract_z
_atom_site_U_iso_or_equiv
_atom_site_adp_type
_atom_site_occupancy
_atom_site_site_symmetry_order
_atom_site_calc_flag
_atom_site_refinement_flags_posn
_atom_site_refinement_flags_adp
_atom_site_refinement_flags_occupancy
_atom_site_disorder_assembly
_atom_site_disorder_group
O1 O 0.47369(14) 0.57918(12) 0.81092(10) 0.0398(4) Uani 1 1 d . . . . .
O2 O 0.50733(14) 0.42409(11) 0.73986(10) 0.0400(4) Uani 1 1 d . . . . .
O3 O 0.05394(13) 0.58253(11) 0.37520(10) 0.0340(4) Uani 1 1 d . . . . .
O4 O 0.21110(11) 0.44685(9) 0.37490(8) 0.0214(3) Uani 1 1 d . . . . .
N1 N 0.45498(15) 0.51663(13) 0.73877(11) 0.0267(4) Uani 1 1 d . . . . .
N2 N 0.22942(14) 0.55916(11) 0.50608(11) 0.0202(3) Uani 1 1 d . . . . .
C1 C 0.23040(17) 0.66882(14) 0.54422(13) 0.0214(4) Uani 1 1 d . . . . .
C2 C 0.16498(18) 0.76505(14) 0.50219(15) 0.0269(4) Uani 1 1 d . . . . .
H2 H 0.107599 0.763796 0.439118 0.032 Uiso 1 1 calc R U . . .
C3 C 0.18740(19) 0.86237(15) 0.55645(16) 0.0325(5) Uani 1 1 d . . . . .
H3 H 0.143455 0.929540 0.530696 0.039 Uiso 1 1 calc R U . . .
C4 C 0.27321(19) 0.86392(16) 0.64822(16) 0.0336(5) Uani 1 1 d . . . . .
H4 H 0.286329 0.932420 0.683506 0.040 Uiso 1 1 calc R U . . .
C5 C 0.33957(19) 0.76949(15) 0.68939(15) 0.0287(4) Uani 1 1 d . . . . .
H5 H 0.398621 0.772039 0.751776 0.034 Uiso 1 1 calc R U . . .
C6 C 0.31707(17) 0.66894(14) 0.63601(13) 0.0228(4) Uani 1 1 d . . . . .
C7 C 0.36787(17) 0.55664(14) 0.65158(12) 0.0208(4) Uani 1 1 d . . . . .
C8 C 0.31473(16) 0.49067(14) 0.57245(12) 0.0191(4) Uani 1 1 d . . . . .
C9 C 0.32817(17) 0.36900(14) 0.55541(12) 0.0191(4) Uani 1 1 d . . . . .
C10 C 0.44648(17) 0.32572(15) 0.53254(13) 0.0225(4) Uani 1 1 d . . . . .
H10 H 0.521860 0.373526 0.531402 0.027 Uiso 1 1 calc R U . . .
C11 C 0.45441(18) 0.21333(15) 0.51149(13) 0.0245(4) Uani 1 1 d . . . . .
H11 H 0.534319 0.184180 0.494003 0.029 Uiso 1 1 calc R U . . .
C12 C 0.34617(19) 0.14296(15) 0.51579(13) 0.0263(4) Uani 1 1 d . . . . .
H12 H 0.352341 0.065373 0.502169 0.032 Uiso 1 1 calc R U . . .
C13 C 0.22950(18) 0.18531(15) 0.53981(14) 0.0278(4) Uani 1 1 d . . . . .
H13 H 0.155619 0.136707 0.543234 0.033 Uiso 1 1 calc R U . . .
C14 C 0.21950(17) 0.29842(14) 0.55896(13) 0.0234(4) Uani 1 1 d . . . . .
H14 H 0.138373 0.327634 0.574502 0.028 Uiso 1 1 calc R U . . .
C15 C 0.15368(17) 0.53040(14) 0.41143(13) 0.0217(4) Uani 1 1 d . . . . .
C16 C 0.14188(17) 0.39506(14) 0.27943(12) 0.0222(4) Uani 1 1 d . . . . .
C17 C 0.23412(19) 0.29720(15) 0.27042(14) 0.0295(4) Uani 1 1 d . . . . .
H17A H 0.326436 0.324651 0.271344 0.044 Uiso 1 1 calc R U . . .
H17B H 0.199991 0.257784 0.208786 0.044 Uiso 1 1 calc R U . . .
H17C H 0.235736 0.245690 0.325273 0.044 Uiso 1 1 calc R U . . .
C18 C 0.00128(18) 0.35474(15) 0.28758(14) 0.0283(4) Uani 1 1 d . . . . .
H18A H 0.008306 0.307289 0.345634 0.042 Uiso 1 1 calc R U . . .
H18B H -0.038528 0.311464 0.229160 0.042 Uiso 1 1 calc R U . . .
H18C H -0.056817 0.419423 0.293205 0.042 Uiso 1 1 calc R U . . .
C19 C 0.14120(19) 0.48070(15) 0.19929(13) 0.0289(4) Uani 1 1 d . . . . .
H19A H 0.080922 0.542944 0.207724 0.043 Uiso 1 1 calc R U . . .
H19B H 0.108483 0.445485 0.135481 0.043 Uiso 1 1 calc R U . . .
H19C H 0.233742 0.509055 0.202813 0.043 Uiso 1 1 calc R U . . .

loop_
_atom_site_aniso_label
_atom_site_aniso_U_11
_atom_site_aniso_U_22
_atom_site_aniso_U_33
_atom_site_aniso_U_23
_atom_site_aniso_U_13
_atom_site_aniso_U_12
O1 0.0474(9) 0.0466(9) 0.0232(8) -0.0109(7) 0.0016(7) -0.0043(7)
O2 0.0457(9) 0.0330(8) 0.0346(9) -0.0011(6) -0.0076(7) 0.0072(7)
O3 0.0290(7) 0.0340(8) 0.0343(8) -0.0048(6) -0.0049(6) 0.0120(6)
O4 0.0213(6) 0.0223(6) 0.0193(7) -0.0033(5) 0.0011(5) 0.0039(5)
N1 0.0264(8) 0.0298(9) 0.0237(9) -0.0024(7) 0.0045(7) -0.0067(7)
N2 0.0211(7) 0.0178(7) 0.0218(8) -0.0032(6) 0.0048(6) 0.0005(6)
C1 0.0193(9) 0.0198(9) 0.0277(10) -0.0044(8) 0.0107(8) -0.0039(7)
C2 0.0236(9) 0.0211(9) 0.0378(11) -0.0003(8) 0.0102(9) -0.0012(8)
C3 0.0269(10) 0.0216(10) 0.0516(14) -0.0020(9) 0.0144(10) 0.0012(8)
C4 0.0336(11) 0.0230(10) 0.0488(14) -0.0132(9) 0.0192(10) -0.0041(8)
C5 0.0268(10) 0.0302(10) 0.0316(11) -0.0095(9) 0.0117(9) -0.0084(8)
C6 0.0204(9) 0.0237(9) 0.0273(10) -0.0041(8) 0.0116(8) -0.0049(7)
C7 0.0185(9) 0.0248(9) 0.0197(9) -0.0005(7) 0.0052(7) -0.0035(7)
C8 0.0171(8) 0.0216(9) 0.0199(9) 0.0008(7) 0.0068(7) -0.0011(7)
C9 0.0215(9) 0.0204(9) 0.0148(9) 0.0017(7) 0.0026(7) 0.0006(7)
C10 0.0189(9) 0.0270(10) 0.0221(10) 0.0036(8) 0.0050(7) -0.0001(7)
C11 0.0265(10) 0.0277(10) 0.0213(10) 0.0033(8) 0.0090(8) 0.0084(8)
C12 0.0355(11) 0.0201(9) 0.0232(10) -0.0003(8) 0.0054(8) 0.0022(8)
C13 0.0279(10) 0.0244(10) 0.0318(11) -0.0002(8) 0.0075(9) -0.0060(8)
C14 0.0211(9) 0.0246(10) 0.0259(10) -0.0007(8) 0.0078(8) 0.0006(8)
C15 0.0206(9) 0.0209(9) 0.0234(10) 0.0008(8) 0.0039(8) -0.0001(8)
C16 0.0245(9) 0.0241(9) 0.0169(9) -0.0027(7) 0.0014(8) -0.0037(8)
C17 0.0330(10) 0.0303(10) 0.0249(10) -0.0065(8) 0.0051(8) 0.0006(8)
C18 0.0284(10) 0.0303(10) 0.0258(10) 0.0004(8) 0.0044(8) -0.0061(8)
C19 0.0309(10) 0.0316(10) 0.0230(10) 0.0022(8) 0.0029(8) -0.0059(8)

loop_
_atom_type_symbol
_atom_type_description
_atom_type_scat_dispersion_real
_atom_type_scat_dispersion_imag
_atom_type_scat_source
C C 0.0033 0.0016 'International Tables Vol C Tables 4.2.6.8 and 6.1.1.4'
H H 0.0000 0.0000 'International Tables Vol C Tables 4.2.6.8 and 6.1.1.4'
N N 0.0061 0.0033 'International Tables Vol C Tables 4.2.6.8 and 6.1.1.4'
O O 0.0106 0.0060 'International Tables Vol C Tables 4.2.6.8 and 6.1.1.4'

loop_
_geom_angle_atom_site_label_1
_geom_angle_atom_site_label_2
_geom_angle_atom_site_label_3
_geom_angle
_geom_angle_site_symmetry_1
_geom_angle_site_symmetry_3
_geom_angle_publ_flag
C15 O4 C16 119.91(13) . . ?
O1 N1 C7 117.26(15) . . ?
O2 N1 O1 122.76(16) . . ?
O2 N1 C7 119.98(15) . . ?
C1 N2 C15 122.28(14) . . ?
C8 N2 C1 109.66(14) . . ?
C8 N2 C15 128.01(14) . . ?
C2 C1 N2 129.69(17) . . ?
C2 C1 C6 122.63(16) . . ?
C6 C1 N2 107.63(14) . . ?
C1 C2 H2 121.6 . . ?
C3 C2 C1 116.88(18) . . ?
C3 C2 H2 121.6 . . ?
C2 C3 H3 119.4 . . ?
C2 C3 C4 121.24(18) . . ?
C4 C3 H3 119.4 . . ?
C3 C4 H4 119.0 . . ?
C5 C4 C3 122.08(18) . . ?
C5 C4 H4 119.0 . . ?
C4 C5 H5 121.1 . . ?
C4 C5 C6 117.75(19) . . ?
C6 C5 H5 121.1 . . ?
C1 C6 C5 119.40(17) . . ?
C1 C6 C7 105.92(14) . . ?
C5 C6 C7 134.64(18) . . ?
N1 C7 C6 125.33(15) . . ?
C8 C7 N1 124.38(16) . . ?
C8 C7 C6 110.20(16) . . ?
N2 C8 C9 122.14(15) . . ?
C7 C8 N2 106.58(15) . . ?
C7 C8 C9 131.12(16) . . ?
C10 C9 C8 120.72(14) . . ?
C14 C9 C8 119.46(14) . . ?
C14 C9 C10 119.78(16) . . ?
C9 C10 H10 120.0 . . ?
C11 C10 C9 119.96(16) . . ?
C11 C10 H10 120.0 . . ?
C10 C11 H11 119.9 . . ?
C10 C11 C12 120.11(16) . . ?
C12 C11 H11 119.9 . . ?
C11 C12 H12 120.0 . . ?
C13 C12 C11 120.05(16) . . ?
C13 C12 H12 120.0 . . ?
C12 C13 H13 119.9 . . ?
C12 C13 C14 120.24(16) . . ?
C14 C13 H13 119.9 . . ?
C9 C14 C13 119.84(16) . . ?
C9 C14 H14 120.1 . . ?
C13 C14 H14 120.1 . . ?
O3 C15 O4 128.86(17) . . ?
O3 C15 N2 120.55(16) . . ?
O4 C15 N2 110.57(14) . . ?
O4 C16 C17 102.16(13) . . ?
O4 C16 C18 109.46(14) . . ?
O4 C16 C19 108.04(13) . . ?
C17 C16 C18 110.82(15) . . ?
C17 C16 C19 111.79(15) . . ?
C18 C16 C19 113.86(15) . . ?
C16 C17 H17A 109.5 . . ?
C16 C17 H17B 109.5 . . ?
C16 C17 H17C 109.5 . . ?
H17A C17 H17B 109.5 . . ?
H17A C17 H17C 109.5 . . ?
H17B C17 H17C 109.5 . . ?
C16 C18 H18A 109.5 . . ?
C16 C18 H18B 109.5 . . ?
C16 C18 H18C 109.5 . . ?
H18A C18 H18B 109.5 . . ?
H18A C18 H18C 109.5 . . ?
H18B C18 H18C 109.5 . . ?
C16 C19 H19A 109.5 . . ?
C16 C19 H19B 109.5 . . ?
C16 C19 H19C 109.5 . . ?
H19A C19 H19B 109.5 . . ?
H19A C19 H19C 109.5 . . ?
H19B C19 H19C 109.5 . . ?

loop_
_geom_bond_atom_site_label_1
_geom_bond_atom_site_label_2
_geom_bond_distance
_geom_bond_site_symmetry_2
_geom_bond_publ_flag
O1 N1 1.2378(19) . ?
O2 N1 1.2218(19) . ?
O3 C15 1.200(2) . ?
O4 C15 1.306(2) . ?
O4 C16 1.506(2) . ?
N1 C7 1.430(2) . ?
N2 C1 1.412(2) . ?
N2 C8 1.393(2) . ?
N2 C15 1.427(2) . ?
C1 C2 1.392(2) . ?
C1 C6 1.396(3) . ?
C2 H2 0.9500 . ?
C2 C3 1.380(3) . ?
C3 H3 0.9500 . ?
C3 C4 1.392(3) . ?
C4 H4 0.9500 . ?
C4 C5 1.375(3) . ?
C5 H5 0.9500 . ?
C5 C6 1.407(2) . ?
C6 C7 1.435(2) . ?
C7 C8 1.374(2) . ?
C8 C9 1.482(2) . ?
C9 C10 1.390(2) . ?
C9 C14 1.387(2) . ?
C10 H10 0.9500 . ?
C10 C11 1.379(2) . ?
C11 H11 0.9500 . ?
C11 C12 1.384(3) . ?
C12 H12 0.9500 . ?
C12 C13 1.377(3) . ?
C13 H13 0.9500 . ?
C13 C14 1.384(2) . ?
C14 H14 0.9500 . ?
C16 C17 1.511(3) . ?
C16 C18 1.516(2) . ?
C16 C19 1.515(2) . ?
C17 H17A 0.9800 . ?
C17 H17B 0.9800 . ?
C17 H17C 0.9800 . ?
C18 H18A 0.9800 . ?
C18 H18B 0.9800 . ?
C18 H18C 0.9800 . ?
C19 H19A 0.9800 . ?
C19 H19B 0.9800 . ?
C19 H19C 0.9800 . ?

loop_
_geom_torsion_atom_site_label_1
_geom_torsion_atom_site_label_2
_geom_torsion_atom_site_label_3
_geom_torsion_atom_site_label_4
_geom_torsion
_geom_torsion_site_symmetry_1
_geom_torsion_site_symmetry_2
_geom_torsion_site_symmetry_3
_geom_torsion_site_symmetry_4
_geom_torsion_publ_flag
O1 N1 C7 C6 10.0(2) . . . . ?
O1 N1 C7 C8 -166.20(16) . . . . ?
O2 N1 C7 C6 -170.03(16) . . . . ?
O2 N1 C7 C8 13.8(2) . . . . ?
N1 C7 C8 N2 176.38(14) . . . . ?
N1 C7 C8 C9 1.1(3) . . . . ?
N2 C1 C2 C3 -178.48(16) . . . . ?
N2 C1 C6 C5 178.27(15) . . . . ?
N2 C1 C6 C7 0.07(17) . . . . ?
N2 C8 C9 C10 108.57(19) . . . . ?
N2 C8 C9 C14 -69.1(2) . . . . ?
C1 N2 C8 C7 0.37(18) . . . . ?
C1 N2 C8 C9 176.18(14) . . . . ?
C1 N2 C15 O3 -26.5(2) . . . . ?
C1 N2 C15 O4 151.77(14) . . . . ?
C1 C2 C3 C4 1.0(3) . . . . ?
C1 C6 C7 N1 -176.51(15) . . . . ?
C1 C6 C7 C8 0.16(19) . . . . ?
C2 C1 C6 C5 0.4(2) . . . . ?
C2 C1 C6 C7 -177.77(15) . . . . ?
C2 C3 C4 C5 0.0(3) . . . . ?
C3 C4 C5 C6 -0.7(3) . . . . ?
C4 C5 C6 C1 0.5(2) . . . . ?
C4 C5 C6 C7 178.09(18) . . . . ?
C5 C6 C7 N1 5.7(3) . . . . ?
C5 C6 C7 C8 -177.64(18) . . . . ?
C6 C1 C2 C3 -1.2(3) . . . . ?
C6 C7 C8 N2 -0.33(18) . . . . ?
C6 C7 C8 C9 -175.62(15) . . . . ?
C7 C8 C9 C10 -76.8(2) . . . . ?
C7 C8 C9 C14 105.6(2) . . . . ?
C8 N2 C1 C2 177.36(17) . . . . ?
C8 N2 C1 C6 -0.27(18) . . . . ?
C8 N2 C15 O3 156.02(17) . . . . ?
C8 N2 C15 O4 -25.7(2) . . . . ?
C8 C9 C10 C11 -176.34(16) . . . . ?
C8 C9 C14 C13 177.77(16) . . . . ?
C9 C10 C11 C12 -1.8(3) . . . . ?
C10 C9 C14 C13 0.1(3) . . . . ?
C10 C11 C12 C13 0.9(3) . . . . ?
C11 C12 C13 C14 0.5(3) . . . . ?
C12 C13 C14 C9 -1.0(3) . . . . ?
C14 C9 C10 C11 1.3(3) . . . . ?
C15 O4 C16 C17 -174.64(14) . . . . ?
C15 O4 C16 C18 -57.14(19) . . . . ?
C15 O4 C16 C19 67.35(18) . . . . ?
C15 N2 C1 C2 -0.5(3) . . . . ?
C15 N2 C1 C6 -178.13(14) . . . . ?
C15 N2 C8 C7 178.07(15) . . . . ?
C15 N2 C8 C9 -6.1(2) . . . . ?
C16 O4 C15 O3 -7.6(3) . . . . ?
C16 O4 C15 N2 174.32(12) . . . . ?
